data_1551230
loop_
_publ_author_name
'Colebatch, Annie L.'
'Frogley, Benjamin J.'
'Hill, Anthony F.'

_publ_section_title
;
 Phosphaisonitrile umpolung - synthesis and reactivity of chloro
 aminophosphino carbynes.
;
_journal_issue 28
_journal_name_full 'Dalton transactions (Cambridge, England : 2003)'
_journal_page_first 10628
_journal_page_last 10641
_journal_paper_doi 10.1039/c9dt01838g
_journal_volume 48
_journal_year 2019
_chemical_formula_moiety 'C25 H39 B N7 O2 P W'
_chemical_formula_sum 'C25 H39 B N7 O2 P W'
_chemical_formula_weight 695.26
_space_group_crystal_system triclinic
_space_group_IT_number 2
_space_group_name_Hall '-P 1'
_space_group_name_H-M_alt 'P -1'
_symmetry_space_group_name_Hall '-P 1'
_symmetry_space_group_name_H-M 'P -1'
_atom_sites_solution_hydrogens mixed
_audit_creation_method SHELXL-2016/6
_audit_update_record
;
2019-04-04 deposited with the CCDC.    2019-06-04 downloaded from the CCDC.
;
_cell_angle_alpha 81.005(2)
_cell_angle_beta 77.156(3)
_cell_angle_gamma 75.950(3)
_cell_formula_units_Z 2
_cell_length_a 11.0365(4)
_cell_length_b 11.7052(3)
_cell_length_c 12.2565(3)
_cell_measurement_reflns_used 10467
_cell_measurement_temperature 150.0(1)
_cell_measurement_theta_max 73.5210
_cell_measurement_theta_min 5.5140
_cell_volume 1488.75(8)
_computing_cell_refinement 'CrysAlisPro 1.171.39.46 (Rigaku OD, 2018)'
_computing_data_collection 'CrysAlisPro 1.171.39.46 (Rigaku OD, 2018)'
_computing_data_reduction 'CrysAlisPro 1.171.39.46 (Rigaku OD, 2018)'
_computing_structure_refinement 'SHELXL-2016/6 (Sheldrick, 2016)'
_computing_structure_solution 'SHELXT-2016/6 (Sheldrick, 2016)'
_diffrn_ambient_temperature 150.0(1)
_diffrn_detector_area_resol_mean 8.1297
_diffrn_measured_fraction_theta_full 0.999
_diffrn_measured_fraction_theta_max 0.991
_diffrn_measurement_device_type 'SuperNova, Dual, Cu at home/near, EosS2'
_diffrn_measurement_method '\w scans'
_diffrn_radiation_type CuK\a
_diffrn_radiation_wavelength 1.54184
_diffrn_reflns_av_R_equivalents 0.0404
_diffrn_reflns_av_unetI/netI 0.0409
_diffrn_reflns_Laue_measured_fraction_full 0.999
_diffrn_reflns_Laue_measured_fraction_max 0.991
_diffrn_reflns_limit_h_max 13
_diffrn_reflns_limit_h_min -13
_diffrn_reflns_limit_k_max 14
_diffrn_reflns_limit_k_min -10
_diffrn_reflns_limit_l_max 15
_diffrn_reflns_limit_l_min -15
_diffrn_reflns_number 15374
_diffrn_reflns_point_group_measured_fraction_full 0.999
_diffrn_reflns_point_group_measured_fraction_max 0.991
_diffrn_reflns_theta_full 67.684
_diffrn_reflns_theta_max 73.732
_diffrn_reflns_theta_min 3.721
_diffrn_source 'micro-focus sealed X-ray tube'
_exptl_absorpt_coefficient_mu 7.968
_exptl_absorpt_correction_T_max 1.00000
_exptl_absorpt_correction_T_min 0.72145
_exptl_absorpt_correction_type multi-scan
_exptl_absorpt_process_details
;
CrysAlisPro 1.171.39.46 (Rigaku Oxford Diffraction, 2018)
Empirical absorption correction using spherical harmonics,
 implemented in SCALE3 ABSPACK scaling algorithm.
;
_exptl_crystal_colour yellow
_exptl_crystal_density_diffrn 1.551
_exptl_crystal_description prism
_exptl_crystal_F_000 696
_exptl_crystal_size_max 0.162
_exptl_crystal_size_mid 0.081
_exptl_crystal_size_min 0.046
_refine_diff_density_max 2.082
_refine_diff_density_min -1.139
_refine_diff_density_rms 0.137
_refine_ls_extinction_method none
_refine_ls_goodness_of_fit_ref 1.025
_refine_ls_hydrogen_treatment mixed
_refine_ls_matrix_type full
_refine_ls_number_parameters 349
_refine_ls_number_reflns 5970
_refine_ls_number_restraints 0
_refine_ls_restrained_S_all 1.025
_refine_ls_R_factor_all 0.0408
_refine_ls_R_factor_gt 0.0392
_refine_ls_shift/su_max 0.003
_refine_ls_shift/su_mean 0.000
_refine_ls_structure_factor_coef Fsqd
_refine_ls_weighting_details 'w=1/[\s^2^(Fo^2^)+(0.0758P)^2^+1.0794P] where P=(Fo^2^+2Fc^2^)/3'
_refine_ls_weighting_scheme calc
_refine_ls_wR_factor_gt 0.1013
_refine_ls_wR_factor_ref 0.1029
_reflns_Friedel_coverage 0.000
_reflns_number_gt 5720
_reflns_number_total 5970
_reflns_threshold_expression 'I > 2\s(I)'
_cod_data_source_file c9dt01838g2.cif
_cod_data_source_block Compound_5a
_cod_depositor_comments 'Adding full bibliography for 1551229--1551233.cif.'
_cod_database_code 1551230
_shelx_shelxl_version_number 2016/6
_shelx_space_group_comment
;
The symmetry employed for this shelxl refinement is uniquely defined
by the following loop, which should always be used as a source of
symmetry information in preference to the above space-group names.
They are only intended as comments.
;

loop_
_space_group_symop_operation_xyz
'x, y, z'
'-x, -y, -z'

loop_
_atom_site_label
_atom_site_type_symbol
_atom_site_fract_x
_atom_site_fract_y
_atom_site_fract_z
_atom_site_U_iso_or_equiv
_atom_site_adp_type
_atom_site_occupancy
_atom_site_site_symmetry_order
_atom_site_calc_flag
_atom_site_refinement_flags_posn
_atom_site_refinement_flags_adp
W W 0.36587(2) 0.73266(2) 0.28153(2) 0.02584(9) Uani 1 1 d . .
P P 0.28858(9) 0.67160(9) 0.58405(9) 0.0320(2) Uani 1 1 d . .
N3 N 0.4811(3) 0.5749(3) 0.1996(3) 0.0265(6) Uani 1 1 d . .
N5 N 0.5568(3) 0.7749(3) 0.2597(3) 0.0275(7) Uani 1 1 d . .
N4 N 0.5763(3) 0.5848(3) 0.1077(3) 0.0282(6) Uani 1 1 d . .
O2 O 0.1040(4) 0.6765(4) 0.2732(4) 0.0520(9) Uani 1 1 d . .
N6 N 0.6488(3) 0.7464(3) 0.1669(3) 0.0285(6) Uani 1 1 d . .
O1 O 0.2083(4) 0.9764(3) 0.3620(4) 0.0566(10) Uani 1 1 d . .
N1 N 0.3844(3) 0.8155(3) 0.0969(3) 0.0286(7) Uani 1 1 d . .
N2 N 0.5026(3) 0.7973(3) 0.0277(3) 0.0289(6) Uani 1 1 d . .
N7 N 0.1288(3) 0.7225(3) 0.6144(3) 0.0356(7) Uani 1 1 d . .
C3 C 0.1997(4) 0.6948(4) 0.2759(4) 0.0356(9) Uani 1 1 d . .
C2 C 0.2663(5) 0.8907(4) 0.3320(4) 0.0379(9) Uani 1 1 d . .
C22 C 0.6127(4) 0.8132(4) 0.3300(4) 0.0329(8) Uani 1 1 d . .
C17 C 0.4755(4) 0.4601(3) 0.2210(4) 0.0318(8) Uani 1 1 d . .
C18 C 0.5670(4) 0.3962(4) 0.1421(4) 0.0361(9) Uani 1 1 d . .
H18 H 0.582998 0.315101 0.137644 0.043 Uiso 1 1 calc R U
C19 C 0.6285(4) 0.4763(4) 0.0724(4) 0.0329(8) Uani 1 1 d . .
C12 C 0.3067(4) 0.8953(4) 0.0371(4) 0.0355(9) Uani 1 1 d . .
C21 C 0.5421(5) 0.8535(5) 0.4404(4) 0.0454(11) Uani 1 1 d . .
H21A H 0.475435 0.921411 0.428417 0.068 Uiso 1 1 calc R U
H21B H 0.599448 0.874340 0.478614 0.068 Uiso 1 1 calc R U
H21C H 0.505735 0.790869 0.485486 0.068 Uiso 1 1 calc R U
C1 C 0.3302(4) 0.6852(4) 0.4334(4) 0.0322(8) Uani 1 1 d . .
C14 C 0.4981(4) 0.8658(4) -0.0712(4) 0.0338(8) Uani 1 1 d . .
C13 C 0.3748(5) 0.9287(4) -0.0677(4) 0.0386(9) Uani 1 1 d . .
H13 H 0.343453 0.982867 -0.124304 0.046 Uiso 1 1 calc R U
C23 C 0.7423(5) 0.8071(4) 0.2814(4) 0.0392(9) Uani 1 1 d . .
H23 H 0.802770 0.827884 0.312064 0.047 Uiso 1 1 calc R U
C4 C 0.3147(5) 0.5097(4) 0.6149(4) 0.0411(10) Uani 1 1 d . .
H4A H 0.294549 0.489106 0.694788 0.062 Uiso 1 1 calc R U
H4B H 0.402178 0.474735 0.587068 0.062 Uiso 1 1 calc R U
H4C H 0.260966 0.480663 0.578974 0.062 Uiso 1 1 calc R U
C20 C 0.7365(5) 0.4562(4) -0.0255(4) 0.0447(11) Uani 1 1 d . .
H20A H 0.711144 0.501896 -0.092066 0.067 Uiso 1 1 calc R U
H20B H 0.759595 0.373678 -0.036301 0.067 Uiso 1 1 calc R U
H20C H 0.808246 0.480234 -0.011173 0.067 Uiso 1 1 calc R U
C24 C 0.7610(4) 0.7644(4) 0.1797(4) 0.0356(9) Uani 1 1 d . .
C16 C 0.3839(5) 0.4153(4) 0.3170(5) 0.0437(10) Uani 1 1 d . .
H16A H 0.390140 0.442762 0.384937 0.066 Uiso 1 1 calc R U
H16B H 0.403522 0.330311 0.324828 0.066 Uiso 1 1 calc R U
H16C H 0.298941 0.444126 0.303028 0.066 Uiso 1 1 calc R U
C15 C 0.6115(6) 0.8675(5) -0.1633(4) 0.0474(11) Uani 1 1 d . .
H15A H 0.676870 0.889011 -0.135781 0.071 Uiso 1 1 calc R U
H15B H 0.588135 0.924191 -0.224793 0.071 Uiso 1 1 calc R U
H15C H 0.642566 0.790264 -0.188767 0.071 Uiso 1 1 calc R U
C8 C 0.0759(4) 0.8087(4) 0.6975(4) 0.0404(9) Uani 1 1 d . .
H8 H -0.016841 0.825880 0.705507 0.048 Uiso 1 1 calc R U
C11 C 0.1679(5) 0.9375(5) 0.0830(5) 0.0505(12) Uani 1 1 d . .
H11A H 0.129710 0.870442 0.110551 0.076 Uiso 1 1 calc R U
H11B H 0.127213 0.984778 0.024513 0.076 Uiso 1 1 calc R U
H11C H 0.157910 0.984172 0.143518 0.076 Uiso 1 1 calc R U
B B 0.6152(4) 0.7042(4) 0.0669(4) 0.0297(8) Uani 1 1 d . .
C5 C 0.0413(5) 0.6684(5) 0.5757(5) 0.0467(11) Uani 1 1 d . .
H5 H 0.093036 0.616926 0.518994 0.056 Uiso 1 1 calc R U
C25 C 0.8815(5) 0.7371(6) 0.0925(5) 0.0542(13) Uani 1 1 d . .
H25A H 0.901921 0.654285 0.082921 0.081 Uiso 1 1 calc R U
H25B H 0.950066 0.756710 0.116938 0.081 Uiso 1 1 calc R U
H25C H 0.869198 0.782923 0.022130 0.081 Uiso 1 1 calc R U
C9 C 0.1058(7) 0.7596(7) 0.8127(5) 0.0686(19) Uani 1 1 d . .
H9A H 0.071792 0.690024 0.839024 0.103 Uiso 1 1 calc R U
H9B H 0.068277 0.818157 0.864222 0.103 Uiso 1 1 calc R U
H9C H 0.196408 0.739542 0.807764 0.103 Uiso 1 1 calc R U
C6 C -0.0555(6) 0.7603(6) 0.5177(6) 0.0636(17) Uani 1 1 d . .
H6A H -0.119430 0.801623 0.573388 0.095 Uiso 1 1 calc R U
H6B H -0.094774 0.721040 0.476445 0.095 Uiso 1 1 calc R U
H6C H -0.012871 0.815708 0.466922 0.095 Uiso 1 1 calc R U
C10 C 0.1178(7) 0.9242(5) 0.6559(6) 0.0645(17) Uani 1 1 d . .
H10A H 0.208298 0.911254 0.648977 0.097 Uiso 1 1 calc R U
H10B H 0.076244 0.980939 0.708486 0.097 Uiso 1 1 calc R U
H10C H 0.095289 0.953647 0.583835 0.097 Uiso 1 1 calc R U
C7 C -0.0246(6) 0.5894(7) 0.6699(8) 0.078(2) Uani 1 1 d . .
H7A H 0.038279 0.533198 0.705033 0.116 Uiso 1 1 calc R U
H7B H -0.072031 0.547992 0.639056 0.116 Uiso 1 1 calc R U
H7C H -0.081299 0.637425 0.724890 0.116 Uiso 1 1 calc R U
H99 H 0.702(6) 0.700(5) -0.011(5) 0.041(15) Uiso 1 1 d . .

loop_
_atom_site_aniso_label
_atom_site_aniso_U_11
_atom_site_aniso_U_22
_atom_site_aniso_U_33
_atom_site_aniso_U_23
_atom_site_aniso_U_13
_atom_site_aniso_U_12
W 0.02608(12) 0.02254(12) 0.02825(12) -0.00183(7) -0.00656(7) -0.00340(7)
P 0.0277(5) 0.0333(5) 0.0322(5) 0.0012(4) -0.0068(4) -0.0035(4)
N3 0.0279(15) 0.0189(14) 0.0332(16) -0.0066(12) -0.0075(13) -0.0023(12)
N5 0.0281(16) 0.0248(15) 0.0327(16) -0.0039(12) -0.0086(13) -0.0089(12)
N4 0.0308(15) 0.0265(15) 0.0275(15) -0.0064(12) -0.0091(12) -0.0010(12)
O2 0.0372(18) 0.066(2) 0.061(2) -0.0059(18) -0.0170(16) -0.0202(17)
N6 0.0273(15) 0.0299(16) 0.0287(16) 0.0002(12) -0.0068(12) -0.0075(12)
O1 0.064(2) 0.0296(17) 0.059(2) -0.0058(15) 0.0044(19) 0.0087(16)
N1 0.0330(16) 0.0244(15) 0.0287(16) 0.0015(12) -0.0110(13) -0.0051(13)
N2 0.0367(17) 0.0257(15) 0.0255(15) 0.0007(12) -0.0095(13) -0.0081(13)
N7 0.0275(16) 0.0365(18) 0.0396(19) -0.0024(14) -0.0042(14) -0.0040(14)
C3 0.031(2) 0.039(2) 0.041(2) -0.0031(17) -0.0108(17) -0.0120(17)
C2 0.041(2) 0.0248(19) 0.041(2) -0.0018(16) -0.0013(18) -0.0013(17)
C22 0.041(2) 0.0277(19) 0.035(2) -0.0014(15) -0.0170(17) -0.0105(16)
C17 0.0332(19) 0.0223(18) 0.045(2) -0.0018(15) -0.0178(17) -0.0072(15)
C18 0.039(2) 0.0253(18) 0.049(2) -0.0087(16) -0.0211(18) -0.0018(16)
C19 0.038(2) 0.0280(19) 0.036(2) -0.0099(15) -0.0187(17) 0.0011(15)
C12 0.042(2) 0.0257(18) 0.042(2) -0.0002(16) -0.0205(18) -0.0030(16)
C21 0.057(3) 0.044(3) 0.044(2) -0.014(2) -0.016(2) -0.015(2)
C1 0.0284(18) 0.0272(18) 0.043(2) -0.0062(16) -0.0109(16) -0.0048(14)
C14 0.048(2) 0.0275(18) 0.0310(19) 0.0013(15) -0.0157(17) -0.0137(17)
C13 0.057(3) 0.0253(19) 0.039(2) 0.0046(16) -0.025(2) -0.0092(18)
C23 0.048(2) 0.035(2) 0.045(2) 0.0043(17) -0.025(2) -0.0178(18)
C4 0.042(2) 0.030(2) 0.044(2) 0.0067(17) -0.0094(19) 0.0007(17)
C20 0.048(3) 0.042(2) 0.040(2) -0.0161(19) -0.013(2) 0.009(2)
C24 0.031(2) 0.038(2) 0.042(2) 0.0052(17) -0.0162(17) -0.0135(16)
C16 0.045(2) 0.029(2) 0.059(3) 0.0019(19) -0.012(2) -0.0152(18)
C15 0.066(3) 0.045(3) 0.034(2) 0.0084(18) -0.008(2) -0.025(2)
C8 0.035(2) 0.040(2) 0.041(2) -0.0027(18) -0.0041(17) -0.0022(17)
C11 0.040(2) 0.046(3) 0.061(3) 0.004(2) -0.021(2) 0.004(2)
B 0.033(2) 0.029(2) 0.029(2) -0.0041(16) -0.0081(16) -0.0066(16)
C5 0.033(2) 0.041(2) 0.066(3) -0.006(2) -0.011(2) -0.0076(18)
C25 0.037(2) 0.079(4) 0.049(3) -0.003(3) -0.007(2) -0.019(2)
C9 0.058(3) 0.090(5) 0.039(3) -0.011(3) -0.006(2) 0.019(3)
C6 0.052(3) 0.064(4) 0.079(4) -0.024(3) -0.036(3) 0.010(3)
C10 0.075(4) 0.045(3) 0.071(4) -0.022(3) 0.010(3) -0.020(3)
C7 0.047(3) 0.069(4) 0.114(6) 0.007(4) -0.005(4) -0.028(3)

loop_
_atom_type_symbol
_atom_type_description
_atom_type_scat_dispersion_real
_atom_type_scat_dispersion_imag
_atom_type_scat_source
C C 0.0181 0.0091 'International Tables Vol C Tables 4.2.6.8 and 6.1.1.4'
H H 0.0000 0.0000 'International Tables Vol C Tables 4.2.6.8 and 6.1.1.4'
B B 0.0090 0.0039 'International Tables Vol C Tables 4.2.6.8 and 6.1.1.4'
N N 0.0311 0.0180 'International Tables Vol C Tables 4.2.6.8 and 6.1.1.4'
O O 0.0492 0.0322 'International Tables Vol C Tables 4.2.6.8 and 6.1.1.4'
P P 0.2955 0.4335 'International Tables Vol C Tables 4.2.6.8 and 6.1.1.4'
W W -5.4734 5.5774 'International Tables Vol C Tables 4.2.6.8 and 6.1.1.4'

loop_
_geom_angle_atom_site_label_1
_geom_angle_atom_site_label_2
_geom_angle_atom_site_label_3
_geom_angle
C1 W C3 86.07(18)
C1 W C2 82.21(18)
C3 W C2 87.9(2)
C1 W N3 106.76(15)
C3 W N3 93.61(16)
C2 W N3 170.97(16)
C1 W N5 102.27(15)
C3 W N5 171.35(16)
C2 W N5 95.43(17)
N3 W N5 81.88(12)
C1 W N1 171.31(15)
C3 W N1 90.45(16)
C2 W N1 89.72(16)
N3 W N1 81.38(12)
N5 W N1 81.61(12)
N7 P C1 105.35(19)
N7 P C4 105.7(2)
C1 P C4 100.4(2)
C17 N3 N4 107.2(3)
C17 N3 W 131.6(3)
N4 N3 W 121.2(2)
C22 N5 N6 106.7(3)
C22 N5 W 132.0(3)
N6 N5 W 120.8(2)
C19 N4 N3 109.1(3)
C19 N4 B 130.3(4)
N3 N4 B 120.4(3)
C24 N6 N5 110.1(3)
C24 N6 B 129.7(4)
N5 N6 B 120.2(3)
C12 N1 N2 105.8(3)
C12 N1 W 134.7(3)
N2 N1 W 118.8(2)
C14 N2 N1 110.2(3)
C14 N2 B 129.8(4)
N1 N2 B 120.0(3)
C5 N7 C8 118.7(4)
C5 N7 P 121.7(3)
C8 N7 P 118.7(3)
O2 C3 W 178.1(4)
O1 C2 W 177.7(5)
N5 C22 C23 109.1(4)
N5 C22 C21 122.5(4)
C23 C22 C21 128.4(4)
N3 C17 C18 109.2(4)
N3 C17 C16 122.3(4)
C18 C17 C16 128.4(4)
C19 C18 C17 106.4(4)
C19 C18 H18 126.8
C17 C18 H18 126.8
N4 C19 C18 108.1(4)
N4 C19 C20 122.6(4)
C18 C19 C20 129.3(4)
N1 C12 C13 110.0(4)
N1 C12 C11 122.3(4)
C13 C12 C11 127.7(4)
C22 C21 H21A 109.5
C22 C21 H21B 109.5
H21A C21 H21B 109.5
C22 C21 H21C 109.5
H21A C21 H21C 109.5
H21B C21 H21C 109.5
P C1 W 168.0(3)
N2 C14 C13 107.7(4)
N2 C14 C15 123.0(4)
C13 C14 C15 129.3(4)
C14 C13 C12 106.3(4)
C14 C13 H13 126.9
C12 C13 H13 126.9
C24 C23 C22 106.0(4)
C24 C23 H23 127.0
C22 C23 H23 127.0
P C4 H4A 109.5
P C4 H4B 109.5
H4A C4 H4B 109.5
P C4 H4C 109.5
H4A C4 H4C 109.5
H4B C4 H4C 109.5
C19 C20 H20A 109.5
C19 C20 H20B 109.5
H20A C20 H20B 109.5
C19 C20 H20C 109.5
H20A C20 H20C 109.5
H20B C20 H20C 109.5
N6 C24 C23 108.1(4)
N6 C24 C25 122.4(4)
C23 C24 C25 129.5(4)
C17 C16 H16A 109.5
C17 C16 H16B 109.5
H16A C16 H16B 109.5
C17 C16 H16C 109.5
H16A C16 H16C 109.5
H16B C16 H16C 109.5
C14 C15 H15A 109.5
C14 C15 H15B 109.5
H15A C15 H15B 109.5
C14 C15 H15C 109.5
H15A C15 H15C 109.5
H15B C15 H15C 109.5
N7 C8 C10 111.1(4)
N7 C8 C9 112.4(4)
C10 C8 C9 111.8(6)
N7 C8 H8 107.0
C10 C8 H8 107.0
C9 C8 H8 107.0
C12 C11 H11A 109.5
C12 C11 H11B 109.5
H11A C11 H11B 109.5
C12 C11 H11C 109.5
H11A C11 H11C 109.5
H11B C11 H11C 109.5
N4 B N6 107.7(3)
N4 B N2 110.3(3)
N6 B N2 108.8(3)
N4 B H99 114(3)
N6 B H99 110(3)
N2 B H99 106(3)
N7 C5 C7 112.3(5)
N7 C5 C6 112.4(4)
C7 C5 C6 111.4(5)
N7 C5 H5 106.8
C7 C5 H5 106.8
C6 C5 H5 106.8
C24 C25 H25A 109.5
C24 C25 H25B 109.5
H25A C25 H25B 109.5
C24 C25 H25C 109.5
H25A C25 H25C 109.5
H25B C25 H25C 109.5
C8 C9 H9A 109.5
C8 C9 H9B 109.5
H9A C9 H9B 109.5
C8 C9 H9C 109.5
H9A C9 H9C 109.5
H9B C9 H9C 109.5
C5 C6 H6A 109.5
C5 C6 H6B 109.5
H6A C6 H6B 109.5
C5 C6 H6C 109.5
H6A C6 H6C 109.5
H6B C6 H6C 109.5
C8 C10 H10A 109.5
C8 C10 H10B 109.5
H10A C10 H10B 109.5
C8 C10 H10C 109.5
H10A C10 H10C 109.5
H10B C10 H10C 109.5
C5 C7 H7A 109.5
C5 C7 H7B 109.5
H7A C7 H7B 109.5
C5 C7 H7C 109.5
H7A C7 H7C 109.5
H7B C7 H7C 109.5

loop_
_geom_bond_atom_site_label_1
_geom_bond_atom_site_label_2
_geom_bond_distance
W C1 1.840(4)
W C3 2.007(4)
W C2 2.020(4)
W N3 2.215(3)
W N5 2.230(3)
W N1 2.304(3)
P N7 1.694(4)
P C1 1.792(5)
P C4 1.838(4)
N3 C17 1.343(5)
N3 N4 1.371(5)
N5 C22 1.348(5)
N5 N6 1.370(5)
N4 C19 1.356(5)
N4 B 1.537(6)
O2 C3 1.135(6)
N6 C24 1.351(5)
N6 B 1.538(5)
O1 C2 1.118(6)
N1 C12 1.350(5)
N1 N2 1.377(5)
N2 C14 1.348(5)
N2 B 1.551(5)
N7 C5 1.467(6)
N7 C8 1.473(6)
C22 C23 1.411(7)
C22 C21 1.488(7)
C17 C18 1.393(6)
C17 C16 1.488(6)
C18 C19 1.369(7)
C18 H18 0.9300
C19 C20 1.494(7)
C12 C13 1.388(7)
C12 C11 1.497(7)
C21 H21A 0.9600
C21 H21B 0.9600
C21 H21C 0.9600
C14 C13 1.375(7)
C14 C15 1.489(7)
C13 H13 0.9300
C23 C24 1.370(7)
C23 H23 0.9300
C4 H4A 0.9600
C4 H4B 0.9600
C4 H4C 0.9600
C20 H20A 0.9600
C20 H20B 0.9600
C20 H20C 0.9600
C24 C25 1.511(7)
C16 H16A 0.9600
C16 H16B 0.9600
C16 H16C 0.9600
C15 H15A 0.9600
C15 H15B 0.9600
C15 H15C 0.9600
C8 C10 1.510(7)
C8 C9 1.514(7)
C8 H8 0.9800
C11 H11A 0.9600
C11 H11B 0.9600
C11 H11C 0.9600
B H99 1.19(6)
C5 C7 1.528(8)
C5 C6 1.531(7)
C5 H5 0.9800
C25 H25A 0.9600
C25 H25B 0.9600
C25 H25C 0.9600
C9 H9A 0.9600
C9 H9B 0.9600
C9 H9C 0.9600
C6 H6A 0.9600
C6 H6B 0.9600
C6 H6C 0.9600
C10 H10A 0.9600
C10 H10B 0.9600
C10 H10C 0.9600
C7 H7A 0.9600
C7 H7B 0.9600
C7 H7C 0.9600
